data_4060657
_journal_name_full Organometallics
_journal_paper_doi 10.1021/om050850t
_journal_year 2006
_chemical_formula_sum 'C12 H6 Br2 O12 Ru4'
_chemical_formula_weight 906.27
_space_group_IT_number 14
_symmetry_cell_setting monoclinic
_symmetry_space_group_name_Hall '-P 2ybc'
_symmetry_space_group_name_H-M 'P 1 21/c 1'
_cell_angle_alpha 90.00
_cell_angle_beta 90.486(2)
_cell_angle_gamma 90.00
_cell_formula_units_Z 4
_cell_length_a 9.0976(3)
_cell_length_b 11.2013(4)
_cell_length_c 22.0160(7)
_cell_measurement_temperature 223(2)
_cell_volume 2243.46(13)
_diffrn_ambient_temperature 223(2)
_exptl_crystal_density_diffrn 2.683
_cod_depositor_comments
;
The following automatic conversions were performed:
'_symmetry_cell_setting' value 'Monoclinic' changed to 'monoclinic'
according to '/home/saulius/struct/CIF-dictionaries/cif_core.dic'
dictionary named 'cif_core.dic' version 2.4.1 from 2010-06-29.

Automatic conversion script
Id: cif_fix_enum 1527 2010-12-29 10:47:43Z saulius 
;
_cod_original_sg_symbol_H-M 'P 21/c'
_cod_database_code 4060657

loop_
_symmetry_equiv_pos_as_xyz
'x, y, z'
'-x, y+1/2, -z+1/2'
'-x, -y, -z'
'x, -y-1/2, z-1/2'

loop_
_atom_site_label
_atom_site_type_symbol
_atom_site_fract_x
_atom_site_fract_y
_atom_site_fract_z
_atom_site_U_iso_or_equiv
_atom_site_adp_type
_atom_site_occupancy
_atom_site_symmetry_multiplicity
_atom_site_calc_flag
_atom_site_refinement_flags
_atom_site_disorder_assembly
_atom_site_disorder_group
Ru1 Ru 0.39456(4) 0.80251(3) 0.110942(15) 0.02409(8) Uani 1 1 d . . .
Ru2 Ru 0.25282(4) 0.70975(3) -0.011423(15) 0.02572(9) Uani 1 1 d . . .
Ru3 Ru 0.06472(3) 0.74854(3) 0.104884(15) 0.02317(8) Uani 1 1 d . . .
Ru4 Ru 0.20736(4) 0.82550(3) 0.208113(15) 0.02725(9) Uani 1 1 d . . .
Br1 Br 0.51953(5) 0.75864(5) 0.00309(2) 0.03545(12) Uani 1 1 d . . .
Br2 Br -0.01929(5) 0.68047(4) -0.00575(2) 0.03431(11) Uani 1 1 d . . .
O1 O 0.2626(3) 0.6506(3) 0.08049(12) 0.0237(6) Uani 1 1 d . . .
O2 O 0.2169(3) 0.8545(3) 0.04995(12) 0.0245(6) Uani 1 1 d . . .
O11 O 0.6171(4) 0.6999(4) 0.19616(16) 0.0502(10) Uani 1 1 d . . .
O12 O 0.5136(4) 1.0421(3) 0.14183(18) 0.0535(10) Uani 1 1 d . . .
O21 O 0.3061(4) 0.4801(3) -0.07754(16) 0.0481(9) Uani 1 1 d . . .
O22 O 0.2105(4) 0.8202(3) -0.13397(15) 0.0470(9) Uani 1 1 d . . .
O31 O -0.0877(4) 0.5699(3) 0.18193(16) 0.0466(9) Uani 1 1 d . . .
O32 O -0.1851(4) 0.9130(3) 0.12868(19) 0.0555(10) Uani 1 1 d . . .
O41 O 0.4350(4) 0.9097(4) 0.30209(18) 0.0629(11) Uani 1 1 d . . .
O42 O 0.1392(5) 1.0807(3) 0.16479(18) 0.0609(11) Uani 1 1 d . . .
O43 O -0.0631(4) 0.8288(4) 0.29042(19) 0.0563(11) Uani 1 1 d . . .
O44 O 0.2717(4) 0.5640(3) 0.24090(15) 0.0505(9) Uani 1 1 d . . .
C1 C 0.2916(6) 0.5259(4) 0.0918(2) 0.0325(10) Uani 1 1 d . . .
C2 C 0.2030(6) 0.9723(4) 0.0241(2) 0.0370(11) Uani 1 1 d . . .
C11 C 0.5320(5) 0.7387(4) 0.1630(2) 0.0329(10) Uani 1 1 d . . .
C12 C 0.4715(5) 0.9494(4) 0.1300(2) 0.0328(10) Uani 1 1 d . . .
C21 C 0.2859(5) 0.5674(4) -0.05261(19) 0.0331(10) Uani 1 1 d . . .
C22 C 0.2305(5) 0.7801(4) -0.0876(2) 0.0346(10) Uani 1 1 d . . .
C31 C -0.0306(5) 0.6386(4) 0.1519(2) 0.0300(9) Uani 1 1 d . . .
C32 C -0.0896(5) 0.8502(4) 0.1195(2) 0.0301(9) Uani 1 1 d . . .
C41 C 0.3505(6) 0.8801(5) 0.2674(2) 0.0401(11) Uani 1 1 d . . .
C42 C 0.1648(6) 0.9859(5) 0.1787(2) 0.0388(11) Uani 1 1 d . . .
C43 C 0.0365(6) 0.8277(4) 0.2605(2) 0.0382(11) Uani 1 1 d . . .
C44 C 0.2498(5) 0.6588(5) 0.22683(19) 0.0332(10) Uani 1 1 d . . .
H11 H 0.374(7) 0.497(6) 0.071(3) 0.08(2) Uiso 1 1 d . . .
H12 H 0.297(6) 0.502(5) 0.133(3) 0.055(17) Uiso 1 1 d . . .
H13 H 0.197(6) 0.473(5) 0.076(2) 0.064(17) Uiso 1 1 d . . .
H21 H 0.133(4) 0.971(4) -0.0068(19) 0.022(11) Uiso 1 1 d . . .
H22 H 0.179(6) 1.034(5) 0.057(2) 0.058(17) Uiso 1 1 d . . .
H23 H 0.303(6) 0.991(5) 0.009(2) 0.056(16) Uiso 1 1 d . . .

loop_
_atom_site_aniso_label
_atom_site_aniso_U_11
_atom_site_aniso_U_22
_atom_site_aniso_U_33
_atom_site_aniso_U_23
_atom_site_aniso_U_13
_atom_site_aniso_U_12
Ru1 0.02034(16) 0.02599(18) 0.02590(18) -0.00134(13) -0.00194(12) -0.00176(13)
Ru2 0.02658(17) 0.02889(19) 0.02166(17) 0.00024(13) -0.00095(13) -0.00286(14)
Ru3 0.02062(16) 0.02331(17) 0.02556(17) 0.00213(13) -0.00022(12) -0.00098(13)
Ru4 0.03029(18) 0.02666(19) 0.02481(18) -0.00373(13) 0.00087(14) -0.00019(14)
Br1 0.0260(2) 0.0458(3) 0.0346(3) -0.0009(2) 0.00501(18) -0.0040(2)
Br2 0.0283(2) 0.0411(3) 0.0334(2) -0.00069(19) -0.00696(18) -0.00745(19)
O1 0.0234(14) 0.0220(15) 0.0257(15) -0.0029(11) -0.0021(11) -0.0017(11)
O2 0.0257(14) 0.0226(15) 0.0251(15) 0.0019(11) -0.0023(11) -0.0014(12)
O11 0.040(2) 0.062(3) 0.048(2) 0.0060(18) -0.0128(17) 0.0133(18)
O12 0.045(2) 0.039(2) 0.077(3) -0.0056(19) -0.0100(19) -0.0108(18)
O21 0.058(2) 0.047(2) 0.039(2) -0.0104(17) 0.0027(17) 0.0012(19)
O22 0.059(2) 0.052(2) 0.0300(19) 0.0091(16) -0.0044(16) -0.0105(19)
O31 0.043(2) 0.043(2) 0.054(2) 0.0210(17) 0.0071(16) -0.0048(17)
O32 0.039(2) 0.044(2) 0.084(3) 0.005(2) 0.0103(19) 0.0165(18)
O41 0.060(3) 0.078(3) 0.051(2) -0.016(2) -0.0129(19) -0.015(2)
O42 0.085(3) 0.034(2) 0.064(3) 0.0034(19) 0.009(2) 0.012(2)
O43 0.053(2) 0.052(3) 0.065(3) -0.0017(19) 0.030(2) 0.0005(19)
O44 0.075(3) 0.035(2) 0.041(2) 0.0015(16) -0.0039(18) 0.0117(19)
C1 0.041(3) 0.026(2) 0.031(3) -0.0016(19) -0.003(2) 0.005(2)
C2 0.042(3) 0.027(3) 0.042(3) 0.007(2) -0.008(2) 0.000(2)
C11 0.027(2) 0.037(3) 0.034(3) -0.0038(19) -0.0038(18) 0.0003(19)
C12 0.024(2) 0.032(3) 0.043(3) -0.002(2) -0.0060(18) -0.0044(18)
C21 0.036(2) 0.040(3) 0.023(2) -0.0009(19) -0.0022(18) -0.003(2)
C22 0.037(3) 0.034(3) 0.032(3) 0.0004(19) -0.003(2) -0.012(2)
C31 0.025(2) 0.031(2) 0.033(2) 0.0025(19) -0.0027(17) 0.0028(18)
C32 0.027(2) 0.027(2) 0.036(2) 0.0068(18) 0.0022(18) -0.0016(18)
C41 0.043(3) 0.039(3) 0.038(3) -0.006(2) 0.000(2) -0.002(2)
C42 0.041(3) 0.033(3) 0.042(3) -0.008(2) 0.006(2) -0.003(2)
C43 0.046(3) 0.028(3) 0.041(3) 0.000(2) 0.005(2) 0.003(2)
C44 0.036(2) 0.043(3) 0.020(2) -0.0041(19) -0.0011(18) 0.004(2)

loop_
_geom_bond_atom_site_label_1
_geom_bond_atom_site_label_2
_geom_bond_distance
_geom_bond_site_symmetry_2
_geom_bond_publ_flag
Ru1 C11 1.834(5) . ?
Ru1 C12 1.836(5) . ?
Ru1 O2 2.172(3) . ?
Ru1 O1 2.184(3) . ?
Ru1 Br1 2.6867(6) . ?
Ru1 Ru4 2.7578(5) . ?
Ru1 Ru3 3.0628(5) . ?
Ru1 Ru2 3.1529(5) . ?
Ru2 C21 1.860(5) . ?
Ru2 C22 1.862(5) . ?
Ru2 O1 2.130(3) . ?
Ru2 O2 2.138(3) . ?
Ru2 Br2 2.5014(6) . ?
Ru2 Br1 2.5053(6) . ?
Ru2 Ru3 3.1222(5) . ?
Ru3 C31 1.831(5) . ?
Ru3 C32 1.838(4) . ?
Ru3 O1 2.180(3) . ?
Ru3 O2 2.195(3) . ?
Ru3 Br2 2.6583(6) . ?
Ru3 Ru4 2.7463(5) . ?
Ru4 C41 1.934(5) . ?
Ru4 C43 1.944(5) . ?
Ru4 C42 1.947(5) . ?
Ru4 C44 1.950(5) . ?
O1 C1 1.442(5) . ?
O2 C2 1.443(5) . ?
O11 C11 1.146(5) . ?
O12 C12 1.136(5) . ?
O21 C21 1.137(5) . ?
O22 C22 1.130(5) . ?
O31 C31 1.143(5) . ?
O32 C32 1.138(5) . ?
O41 C41 1.130(6) . ?
O42 C42 1.130(6) . ?
O43 C43 1.125(5) . ?
O44 C44 1.124(6) . ?
